data_7158310
loop_
_publ_author_name
'Zeng, Wenlei'
'Yu, Aimin'
'Meng, Xiangtai'

_publ_section_title
;
 Catalyst-controlled switchable [4 + 1], [4 + 3] and [3 + 2] domino
 reactions of azadienes and MBH carbonates: diverse synthesis of
 benzothiophene fused derivatives.
;
_journal_issue 40
_journal_name_full 'Organic &amp; biomolecular chemistry'
_journal_page_first 8783
_journal_page_last 8788
_journal_paper_doi 10.1039/d1ob01702k
_journal_volume 19
_journal_year 2021
_chemical_formula_moiety 'C36 H29 Cl N2 O5 S2'
_chemical_formula_sum 'C36 H29 Cl N2 O5 S2'
_chemical_formula_weight 669.18
_space_group_crystal_system monoclinic
_space_group_IT_number 14
_space_group_name_Hall '-P 2ybc'
_space_group_name_H-M_alt 'P 1 21/c 1'
_atom_sites_solution_hydrogens geom
_atom_sites_solution_primary dual
_audit_creation_date 2019-06-16
_audit_creation_method
;
Olex2 1.2
(compiled 2018.05.29 svn.r3508 for OlexSys, GUI svn.r5506)
;
_audit_update_record
;
2021-06-27 deposited with the CCDC.	2021-09-20 downloaded from the CCDC.
;
_cell_angle_alpha 90
_cell_angle_beta 92.920(13)
_cell_angle_gamma 90
_cell_formula_units_Z 4
_cell_length_a 9.0939(16)
_cell_length_b 30.322(4)
_cell_length_c 11.9757(13)
_cell_measurement_reflns_used 1961
_cell_measurement_temperature 293(2)
_cell_measurement_theta_max 29.7100
_cell_measurement_theta_min 2.9480
_cell_volume 3298.0(8)
_computing_cell_refinement 'CrysAlisPro 1.171.39.7e (Rigaku OD, 2015)'
_computing_data_collection 'CrysAlisPro 1.171.39.7e (Rigaku OD, 2015)'
_computing_data_reduction 'CrysAlisPro 1.171.39.7e (Rigaku OD, 2015)'
_computing_molecular_graphics 'Olex2 (Dolomanov et al., 2009)'
_computing_publication_material 'Olex2 (Dolomanov et al., 2009)'
_computing_structure_refinement 'ShelXL (Sheldrick, 2015)'
_computing_structure_solution 'ShelXT (Sheldrick, 2015)'
_diffrn_ambient_temperature 293(2)
_diffrn_detector 'CCD plate'
_diffrn_measured_fraction_theta_full 0.998
_diffrn_measured_fraction_theta_max 0.998
_diffrn_measurement_details
;
List of Runs (angles in degrees, time in seconds):

  # Type    Start    End  Width  t~exp~   \w     \q     \k     \f   Frames
#--------------------------------------------------------------------------
  1  \w    -72.00 -21.00   1.00   40.50    --   30.00  54.00-150.00   51
  2  \w    -66.00 116.00   1.00   40.50    --   30.00  54.00  30.00  182
;
_diffrn_measurement_device 'two-circle diffractometer'
_diffrn_measurement_device_type 'XtaLAB Mini (ROW)'
_diffrn_measurement_method '\w scans'
_diffrn_orient_matrix_type 'CrysAlisPro convention (1999,Acta A55,543-557)'
_diffrn_orient_matrix_UB_11 0.0253956000
_diffrn_orient_matrix_UB_12 -0.0160965000
_diffrn_orient_matrix_UB_13 -0.0374915000
_diffrn_orient_matrix_UB_21 -0.0396048000
_diffrn_orient_matrix_UB_22 0.0105772000
_diffrn_orient_matrix_UB_23 -0.0449853000
_diffrn_orient_matrix_UB_31 0.0623339000
_diffrn_orient_matrix_UB_32 0.0132517000
_diffrn_orient_matrix_UB_33 -0.0095767000
_diffrn_radiation_monochromator graphite
_diffrn_radiation_probe x-ray
_diffrn_radiation_type MoK\a
_diffrn_radiation_wavelength 0.71073
_diffrn_reflns_av_R_equivalents 0.0836
_diffrn_reflns_av_unetI/netI 0.1346
_diffrn_reflns_Laue_measured_fraction_full 0.998
_diffrn_reflns_Laue_measured_fraction_max 0.998
_diffrn_reflns_limit_h_max 10
_diffrn_reflns_limit_h_min -10
_diffrn_reflns_limit_k_max 32
_diffrn_reflns_limit_k_min -36
_diffrn_reflns_limit_l_max 14
_diffrn_reflns_limit_l_min -5
_diffrn_reflns_number 12204
_diffrn_reflns_point_group_measured_fraction_full 0.998
_diffrn_reflns_point_group_measured_fraction_max 0.998
_diffrn_reflns_theta_full 25.010
_diffrn_reflns_theta_max 25.010
_diffrn_reflns_theta_min 3.015
_diffrn_source 'fine-focus sealed X-ray tube'
_diffrn_source_type 'Enhance (Mo) X-ray Source'
_exptl_absorpt_coefficient_mu 0.288
_exptl_absorpt_correction_T_max 1.00000
_exptl_absorpt_correction_T_min 0.75178
_exptl_absorpt_correction_type multi-scan
_exptl_absorpt_process_details
;
CrysAlisPro 1.171.39.7e (Rigaku Oxford Diffraction, 2015)
Empirical absorption correction using spherical harmonics,
 implemented in SCALE3 ABSPACK scaling algorithm.
;
_exptl_crystal_density_diffrn 1.348
_exptl_crystal_description block
_exptl_crystal_F_000 1392
_refine_diff_density_max 0.255
_refine_diff_density_min -0.321
_refine_diff_density_rms 0.060
_refine_ls_extinction_method none
_refine_ls_goodness_of_fit_ref 0.983
_refine_ls_hydrogen_treatment constr
_refine_ls_matrix_type full
_refine_ls_number_parameters 418
_refine_ls_number_reflns 5805
_refine_ls_number_restraints 0
_refine_ls_restrained_S_all 0.983
_refine_ls_R_factor_all 0.1548
_refine_ls_R_factor_gt 0.0652
_refine_ls_shift/su_max 0.000
_refine_ls_shift/su_mean 0.000
_refine_ls_structure_factor_coef Fsqd
_refine_ls_weighting_details 'w=1/[\s^2^(Fo^2^)+(0.0482P)^2^] where P=(Fo^2^+2Fc^2^)/3'
_refine_ls_weighting_scheme calc
_refine_ls_wR_factor_gt 0.1238
_refine_ls_wR_factor_ref 0.1634
_reflns_Friedel_coverage 0.000
_reflns_number_gt 2863
_reflns_number_total 5805
_reflns_threshold_expression 'I > 2\s(I)'
_cod_data_source_file d1ob01702k2.cif
_cod_data_source_block 1
_cod_depositor_comments 'Adding full bibliography for 7158307--7158313.cif.'
_cod_database_code 7158310
_shelx_shelxl_version_number 2017/1
_shelx_space_group_comment
;
The symmetry employed for this shelxl refinement is uniquely defined
by the following loop, which should always be used as a source of
symmetry information in preference to the above space-group names.
They are only intended as comments.
;
_reflns_odcompleteness_completeness 99.88
_reflns_odcompleteness_iscentric 1
_reflns_odcompleteness_theta 26.32
_olex2_refinement_description
;
1. Fixed Uiso
 At 1.2 times of:
  All C(H) groups, All C(H,H) groups
 At 1.5 times of:
  All C(H,H,H) groups
2.a Ternary CH refined with riding coordinates:
 C00F(H00F)
2.b Secondary CH2 refined with riding coordinates:
 C017(H01A,H01B)
2.c Aromatic/amide H refined with riding coordinates:
 C00M(H00M), C00N(H00N), C00P(H00P), C00R(H00R), C00S(H00S), C00U(H00U),
 C00V(H00V), C00W(H00W), C00X(H00X), C00Y(H00Y), C010(H010), C011(H011),
 C012(H012), C013(H013), C014(H014), C015(H015), C016(H016)
2.d Idealised Me refined as rotating group:
 C018(H01C,H01D,H01E), C019(H01F,H01G,H01H), C01A(H01I,H01J,H01K)
;
_olex2_submission_special_instructions 'No special instructions were received'
_oxdiff_exptl_absorpt_empirical_details
;
Empirical correction (ABSPACK) includes:
- Absorption correction using spherical harmonics
- Frame scaling
;
_oxdiff_exptl_absorpt_empirical_full_max 1.348
_oxdiff_exptl_absorpt_empirical_full_min 0.686

loop_
_space_group_symop_operation_xyz
'x, y, z'
'-x, y+1/2, -z+1/2'
'-x, -y, -z'
'x, -y-1/2, z-1/2'

loop_
_atom_site_label
_atom_site_type_symbol
_atom_site_fract_x
_atom_site_fract_y
_atom_site_fract_z
_atom_site_U_iso_or_equiv
_atom_site_adp_type
_atom_site_occupancy
_atom_site_site_symmetry_order
_atom_site_calc_flag
_atom_site_refinement_flags_posn
_atom_site_refinement_flags_adp
_atom_site_refinement_flags_occupancy
_atom_site_disorder_assembly
_atom_site_disorder_group
S01 S 0.26673(13) 0.37070(4) 0.46714(11) 0.0499(4) Uani 1 1 d . . . . .
S02 S 0.77441(15) 0.43161(4) 0.37092(11) 0.0532(4) Uani 1 1 d . . . . .
Cl03 Cl 0.87903(16) 0.40491(5) 1.01783(13) 0.0814(5) Uani 1 1 d . . . . .
O004 O 0.4554(3) 0.28083(9) 0.5612(3) 0.0518(9) Uani 1 1 d . . . . .
O005 O 0.6708(4) 0.45507(10) 0.2991(3) 0.0684(11) Uani 1 1 d . . . . .
O006 O 0.8128(4) 0.26565(12) 0.6571(3) 0.0726(11) Uani 1 1 d . . . . .
N007 N 0.5189(4) 0.28029(11) 0.7496(3) 0.0421(10) Uani 1 1 d . . . . .
N008 N 0.6866(4) 0.38608(11) 0.4125(3) 0.0414(10) Uani 1 1 d . . . . .
O009 O 0.9116(4) 0.41665(11) 0.3304(3) 0.0730(11) Uani 1 1 d . . . . .
O00A O 0.9722(4) 0.29815(12) 0.5501(4) 0.0855(13) Uani 1 1 d . . . . .
C00B C 0.6084(5) 0.30552(14) 0.8246(4) 0.0412(12) Uani 1 1 d . . . . .
C00C C 0.7427(5) 0.33290(13) 0.5678(4) 0.0357(11) Uani 1 1 d . . . . .
C00D C 0.6696(5) 0.34032(13) 0.7670(4) 0.0378(11) Uani 1 1 d . . . . .
C00E C 0.8451(5) 0.29539(16) 0.5979(4) 0.0458(12) Uani 1 1 d . . . . .
C00F C 0.5219(5) 0.38131(13) 0.6164(4) 0.0368(11) Uani 1 1 d . . . . .
H00F H 0.593166 0.405550 0.616195 0.044 Uiso 1 1 calc R . . . .
C00G C 0.4161(5) 0.39362(14) 0.7052(4) 0.0400(11) Uani 1 1 d . . . . .
C00H C 0.5195(5) 0.29665(14) 0.6439(4) 0.0398(12) Uani 1 1 d . . . . .
C00I C 0.2955(5) 0.36959(13) 0.3258(4) 0.0449(12) Uani 1 1 d . . . . .
C00J C 0.8066(5) 0.46057(14) 0.4954(4) 0.0466(13) Uani 1 1 d . . . . .
C00K C 0.6168(5) 0.33860(13) 0.6461(4) 0.0367(11) Uani 1 1 d . . . . .
C00L C 0.5301(5) 0.38300(13) 0.4075(4) 0.0380(11) Uani 1 1 d . . . . .
C00M C 0.7573(5) 0.37089(15) 0.8250(4) 0.0442(12) Uani 1 1 d . . . . .
H00M H 0.799226 0.394466 0.788430 0.053 Uiso 1 1 calc R . . . .
C00N C 0.7728(5) 0.35524(14) 0.4744(4) 0.0406(11) Uani 1 1 d . . . . .
H00N H 0.864455 0.349381 0.446609 0.049 Uiso 1 1 calc R . . . .
C00O C 0.4533(5) 0.37989(13) 0.4993(4) 0.0399(12) Uani 1 1 d . . . . .
C00P C 0.6362(6) 0.29894(16) 0.9370(4) 0.0536(14) Uani 1 1 d . . . . .
H00P H 0.596934 0.274898 0.973350 0.064 Uiso 1 1 calc R . . . .
C00Q C 0.4437(5) 0.37733(13) 0.3026(4) 0.0419(12) Uani 1 1 d . . . . .
C00R C 0.4343(6) 0.43349(16) 0.7614(4) 0.0561(14) Uani 1 1 d . . . . .
H00R H 0.512704 0.451617 0.744764 0.067 Uiso 1 1 calc R . . . .
C00S C 0.9264(6) 0.45081(16) 0.5673(5) 0.0602(15) Uani 1 1 d . . . . .
H00S H 0.996502 0.430645 0.545584 0.072 Uiso 1 1 calc R . . . .
C00T C 0.7804(5) 0.36511(17) 0.9394(4) 0.0494(13) Uani 1 1 d . . . . .
C00U C 0.4874(6) 0.37681(15) 0.1926(4) 0.0530(13) Uani 1 1 d . . . . .
H00U H 0.584822 0.382263 0.176991 0.064 Uiso 1 1 calc R . . . .
C00V C 0.2976(6) 0.36770(16) 0.7319(4) 0.0534(13) Uani 1 1 d . . . . .
H00V H 0.281839 0.340929 0.695305 0.064 Uiso 1 1 calc R . . . .
C00W C 0.7061(6) 0.49199(16) 0.5275(5) 0.0606(15) Uani 1 1 d . . . . .
H00W H 0.627842 0.500083 0.478813 0.073 Uiso 1 1 calc R . . . .
C00X C 0.7249(6) 0.32936(18) 0.9944(4) 0.0605(15) Uani 1 1 d . . . . .
H00X H 0.747039 0.325632 1.070437 0.073 Uiso 1 1 calc R . . . .
C00Y C 0.1921(6) 0.36088(15) 0.2375(5) 0.0567(14) Uani 1 1 d . . . . .
H00Y H 0.093957 0.355578 0.251420 0.068 Uiso 1 1 calc R . . . .
C00Z C 0.8377(8) 0.50008(17) 0.7049(5) 0.0704(17) Uani 1 1 d . . . . .
C010 C 0.3841(7) 0.36813(16) 0.1080(4) 0.0650(16) Uani 1 1 d . . . . .
H010 H 0.412131 0.367465 0.034371 0.078 Uiso 1 1 calc R . . . .
C011 C 0.3394(7) 0.44705(19) 0.8412(5) 0.0702(17) Uani 1 1 d . . . . .
H011 H 0.354300 0.473884 0.877612 0.084 Uiso 1 1 calc R . . . .
C012 C 0.2383(7) 0.36033(16) 0.1310(5) 0.0650(16) Uani 1 1 d . . . . .
H012 H 0.170260 0.354585 0.072188 0.078 Uiso 1 1 calc R . . . .
C013 C 0.7222(7) 0.51087(17) 0.6301(6) 0.0696(17) Uani 1 1 d . . . . .
H013 H 0.653606 0.531692 0.650856 0.084 Uiso 1 1 calc R . . . .
C014 C 0.2005(6) 0.3811(2) 0.8131(5) 0.0620(15) Uani 1 1 d . . . . .
H014 H 0.121672 0.363273 0.830822 0.074 Uiso 1 1 calc R . . . .
C015 C 0.9423(7) 0.47046(18) 0.6692(6) 0.0727(18) Uani 1 1 d . . . . .
H015 H 1.024442 0.463993 0.715847 0.087 Uiso 1 1 calc R . . . .
C016 C 0.2241(7) 0.4209(2) 0.8660(5) 0.0726(18) Uani 1 1 d . . . . .
H016 H 0.160164 0.430035 0.919552 0.087 Uiso 1 1 calc R . . . .
C017 C 1.0700(6) 0.2594(2) 0.5550(6) 0.093(2) Uani 1 1 d . . . . .
H01A H 1.029251 0.236831 0.601783 0.111 Uiso 1 1 calc R . . . .
H01B H 1.165866 0.267699 0.587641 0.111 Uiso 1 1 calc R . . . .
C018 C 0.4530(7) 0.23780(16) 0.7769(5) 0.0810(19) Uani 1 1 d . . . . .
H01C H 0.529054 0.217762 0.802798 0.122 Uiso 1 1 calc GR . . . .
H01D H 0.402396 0.225878 0.711369 0.122 Uiso 1 1 calc GR . . . .
H01E H 0.384530 0.241918 0.834383 0.122 Uiso 1 1 calc GR . . . .
C019 C 0.8518(9) 0.51969(19) 0.8212(5) 0.111(3) Uani 1 1 d . . . . .
H01F H 0.764436 0.536153 0.835166 0.166 Uiso 1 1 calc GR . . . .
H01G H 0.935671 0.538913 0.826841 0.166 Uiso 1 1 calc GR . . . .
H01H H 0.864070 0.496430 0.875225 0.166 Uiso 1 1 calc GR . . . .
C01A C 1.0859(9) 0.2419(2) 0.4412(7) 0.128(3) Uani 1 1 d . . . . .
H01I H 1.110833 0.265477 0.392232 0.191 Uiso 1 1 calc GR . . . .
H01J H 0.994711 0.228723 0.414579 0.191 Uiso 1 1 calc GR . . . .
H01K H 1.162410 0.220045 0.442948 0.191 Uiso 1 1 calc GR . . . .

loop_
_atom_site_aniso_label
_atom_site_aniso_U_11
_atom_site_aniso_U_22
_atom_site_aniso_U_33
_atom_site_aniso_U_23
_atom_site_aniso_U_13
_atom_site_aniso_U_12
S01 0.0374(7) 0.0564(8) 0.0561(8) 0.0044(7) 0.0021(6) 0.0047(6)
S02 0.0541(9) 0.0500(8) 0.0561(9) 0.0117(7) 0.0089(7) -0.0061(6)
Cl03 0.0694(11) 0.1038(12) 0.0693(11) -0.0233(9) -0.0129(9) -0.0208(8)
O004 0.051(2) 0.045(2) 0.059(2) -0.0091(17) -0.0010(19) -0.0008(15)
O005 0.079(3) 0.056(2) 0.069(3) 0.0366(19) -0.011(2) -0.0112(18)
O006 0.068(3) 0.061(2) 0.091(3) 0.034(2) 0.025(2) 0.0255(19)
N007 0.052(3) 0.032(2) 0.043(2) 0.0024(19) 0.009(2) -0.0059(18)
N008 0.039(2) 0.038(2) 0.048(2) 0.0077(19) 0.005(2) -0.0027(17)
O009 0.065(3) 0.073(2) 0.085(3) -0.008(2) 0.043(2) -0.0106(19)
O00A 0.053(2) 0.076(3) 0.130(4) 0.041(2) 0.033(3) 0.029(2)
C00B 0.042(3) 0.038(3) 0.043(3) 0.002(2) 0.005(2) 0.004(2)
C00C 0.036(3) 0.033(3) 0.037(3) 0.001(2) 0.003(2) 0.003(2)
C00D 0.039(3) 0.035(3) 0.040(3) 0.000(2) 0.003(2) 0.005(2)
C00E 0.044(3) 0.043(3) 0.050(3) 0.005(3) 0.007(3) 0.004(2)
C00F 0.036(3) 0.034(2) 0.041(3) 0.004(2) 0.005(2) 0.0035(19)
C00G 0.039(3) 0.039(3) 0.042(3) 0.011(2) 0.005(2) 0.008(2)
C00H 0.035(3) 0.037(3) 0.048(3) -0.008(3) 0.003(2) 0.007(2)
C00I 0.047(3) 0.037(3) 0.050(3) -0.001(2) -0.004(3) 0.011(2)
C00J 0.042(3) 0.038(3) 0.060(3) 0.007(3) 0.002(3) -0.002(2)
C00K 0.040(3) 0.026(2) 0.044(3) 0.003(2) -0.002(2) 0.0000(19)
C00L 0.037(3) 0.036(3) 0.041(3) 0.004(2) 0.005(2) 0.001(2)
C00M 0.037(3) 0.047(3) 0.048(3) -0.002(2) 0.002(2) -0.002(2)
C00N 0.035(3) 0.042(3) 0.046(3) 0.002(2) 0.007(2) 0.005(2)
C00O 0.034(3) 0.030(2) 0.056(3) 0.005(2) -0.001(2) 0.0023(19)
C00P 0.061(4) 0.052(3) 0.049(3) 0.009(3) 0.008(3) 0.002(3)
C00Q 0.049(3) 0.035(3) 0.041(3) 0.000(2) -0.001(3) 0.009(2)
C00R 0.062(4) 0.050(3) 0.057(3) -0.003(3) 0.010(3) 0.005(3)
C00S 0.054(4) 0.042(3) 0.084(4) 0.003(3) -0.001(3) 0.006(2)
C00T 0.039(3) 0.064(3) 0.044(3) -0.007(3) -0.003(3) 0.000(2)
C00U 0.056(3) 0.061(3) 0.042(3) 0.004(3) 0.002(3) 0.008(3)
C00V 0.055(3) 0.050(3) 0.056(3) 0.007(3) 0.006(3) 0.010(3)
C00W 0.051(3) 0.045(3) 0.085(5) -0.001(3) -0.001(3) 0.001(3)
C00X 0.062(4) 0.081(4) 0.038(3) 0.001(3) -0.004(3) 0.013(3)
C00Y 0.053(3) 0.055(3) 0.060(4) -0.005(3) -0.012(3) 0.007(2)
C00Z 0.108(5) 0.037(3) 0.067(4) 0.001(3) 0.008(4) -0.020(3)
C010 0.077(4) 0.079(4) 0.038(3) -0.005(3) -0.004(3) 0.028(3)
C011 0.084(5) 0.065(4) 0.064(4) -0.002(3) 0.022(4) 0.021(3)
C012 0.063(4) 0.072(4) 0.057(4) -0.004(3) -0.023(3) 0.011(3)
C013 0.072(4) 0.044(3) 0.094(5) -0.004(3) 0.015(4) 0.002(3)
C014 0.051(4) 0.074(4) 0.063(4) 0.021(3) 0.020(3) 0.011(3)
C015 0.079(5) 0.046(3) 0.090(5) 0.007(3) -0.023(4) -0.007(3)
C016 0.069(4) 0.088(5) 0.063(4) 0.012(4) 0.026(3) 0.041(4)
C017 0.054(4) 0.081(4) 0.145(7) 0.039(5) 0.026(4) 0.037(3)
C018 0.106(5) 0.052(3) 0.085(5) 0.011(3) 0.003(4) -0.029(3)
C019 0.184(8) 0.064(4) 0.084(5) -0.016(4) 0.010(5) -0.028(4)
C01A 0.129(7) 0.097(6) 0.159(8) -0.022(6) 0.034(6) 0.022(5)

loop_
_atom_type_symbol
_atom_type_description
_atom_type_scat_dispersion_real
_atom_type_scat_dispersion_imag
_atom_type_scat_source
C C 0.0033 0.0016 'International Tables Vol C Tables 4.2.6.8 and 6.1.1.4'
H H 0.0000 0.0000 'International Tables Vol C Tables 4.2.6.8 and 6.1.1.4'
Cl Cl 0.1484 0.1585 'International Tables Vol C Tables 4.2.6.8 and 6.1.1.4'
N N 0.0061 0.0033 'International Tables Vol C Tables 4.2.6.8 and 6.1.1.4'
O O 0.0106 0.0060 'International Tables Vol C Tables 4.2.6.8 and 6.1.1.4'
S S 0.1246 0.1234 'International Tables Vol C Tables 4.2.6.8 and 6.1.1.4'

loop_
_geom_angle_atom_site_label_1
_geom_angle_atom_site_label_2
_geom_angle_atom_site_label_3
_geom_angle
_geom_angle_site_symmetry_1
_geom_angle_site_symmetry_3
_geom_angle_publ_flag
C00I S01 C00O 91.4(2) . . ?
O005 S02 N008 106.14(19) . . ?
O005 S02 O009 120.7(2) . . ?
O005 S02 C00J 109.9(2) . . ?
N008 S02 C00J 102.8(2) . . ?
O009 S02 N008 105.9(2) . . ?
O009 S02 C00J 109.7(2) . . ?
C00B N007 C018 124.4(4) . . ?
C00H N007 C00B 111.5(4) . . ?
C00H N007 C018 123.4(4) . . ?
C00L N008 S02 122.0(3) . . ?
C00N N008 S02 116.2(3) . . ?
C00N N008 C00L 120.5(3) . . ?
C00E O00A C017 118.2(4) . . ?
C00D C00B N007 109.2(4) . . ?
C00P C00B N007 128.3(4) . . ?
C00P C00B C00D 122.5(4) . . ?
C00E C00C C00K 114.4(4) . . ?
C00N C00C C00E 115.5(4) . . ?
C00N C00C C00K 130.0(4) . . ?
C00B C00D C00K 109.5(4) . . ?
C00M C00D C00B 119.5(4) . . ?
C00M C00D C00K 130.8(4) . . ?
O006 C00E O00A 123.7(4) . . ?
O006 C00E C00C 123.1(5) . . ?
O00A C00E C00C 113.2(4) . . ?
C00G C00F H00F 105.1 . . ?
C00G C00F C00K 113.7(3) . . ?
C00K C00F H00F 105.1 . . ?
C00O C00F H00F 105.1 . . ?
C00O C00F C00G 114.4(3) . . ?
C00O C00F C00K 112.3(3) . . ?
C00R C00G C00F 119.3(4) . . ?
C00V C00G C00F 123.5(4) . . ?
C00V C00G C00R 117.2(5) . . ?
O004 C00H N007 125.9(4) . . ?
O004 C00H C00K 125.8(4) . . ?
N007 C00H C00K 108.3(4) . . ?
C00Q C00I S01 112.6(3) . . ?
C00Y C00I S01 127.8(4) . . ?
C00Y C00I C00Q 119.6(5) . . ?
C00S C00J S02 121.1(4) . . ?
C00S C00J C00W 118.8(5) . . ?
C00W C00J S02 119.9(4) . . ?
C00C C00K C00F 111.8(3) . . ?
C00C C00K C00H 110.0(3) . . ?
C00D C00K C00C 112.5(3) . . ?
C00D C00K C00F 109.3(3) . . ?
C00D C00K C00H 101.5(3) . . ?
C00H C00K C00F 111.3(3) . . ?
N008 C00L C00Q 122.5(4) . . ?
C00O C00L N008 122.2(4) . . ?
C00O C00L C00Q 114.8(4) . . ?
C00D C00M H00M 121.1 . . ?
C00D C00M C00T 117.7(4) . . ?
C00T C00M H00M 121.1 . . ?
N008 C00N H00N 115.1 . . ?
C00C C00N N008 129.8(4) . . ?
C00C C00N H00N 115.1 . . ?
C00F C00O S01 124.2(4) . . ?
C00L C00O S01 111.9(4) . . ?
C00L C00O C00F 123.8(4) . . ?
C00B C00P H00P 121.2 . . ?
C00B C00P C00X 117.7(5) . . ?
C00X C00P H00P 121.2 . . ?
C00I C00Q C00L 109.2(4) . . ?
C00U C00Q C00I 120.3(4) . . ?
C00U C00Q C00L 130.4(5) . . ?
C00G C00R H00R 119.0 . . ?
C011 C00R C00G 122.1(5) . . ?
C011 C00R H00R 119.0 . . ?
C00J C00S H00S 119.7 . . ?
C015 C00S C00J 120.6(5) . . ?
C015 C00S H00S 119.7 . . ?
C00M C00T Cl03 119.4(4) . . ?
C00X C00T Cl03 118.5(4) . . ?
C00X C00T C00M 122.1(5) . . ?
C00Q C00U H00U 120.5 . . ?
C010 C00U C00Q 118.9(5) . . ?
C010 C00U H00U 120.5 . . ?
C00G C00V H00V 119.3 . . ?
C00G C00V C014 121.3(5) . . ?
C014 C00V H00V 119.3 . . ?
C00J C00W H00W 120.0 . . ?
C013 C00W C00J 119.9(5) . . ?
C013 C00W H00W 120.0 . . ?
C00P C00X H00X 119.8 . . ?
C00T C00X C00P 120.4(5) . . ?
C00T C00X H00X 119.8 . . ?
C00I C00Y H00Y 120.6 . . ?
C012 C00Y C00I 118.7(5) . . ?
C012 C00Y H00Y 120.6 . . ?
C013 C00Z C015 117.5(6) . . ?
C013 C00Z C019 121.9(6) . . ?
C015 C00Z C019 120.6(6) . . ?
C00U C010 H010 119.7 . . ?
C00U C010 C012 120.7(5) . . ?
C012 C010 H010 119.7 . . ?
C00R C011 H011 120.2 . . ?
C016 C011 C00R 119.5(6) . . ?
C016 C011 H011 120.2 . . ?
C00Y C012 C010 121.8(5) . . ?
C00Y C012 H012 119.1 . . ?
C010 C012 H012 119.1 . . ?
C00W C013 C00Z 122.0(6) . . ?
C00W C013 H013 119.0 . . ?
C00Z C013 H013 119.0 . . ?
C00V C014 H014 120.6 . . ?
C016 C014 C00V 118.9(5) . . ?
C016 C014 H014 120.6 . . ?
C00S C015 C00Z 121.0(6) . . ?
C00S C015 H015 119.5 . . ?
C00Z C015 H015 119.5 . . ?
C011 C016 C014 121.1(6) . . ?
C011 C016 H016 119.5 . . ?
C014 C016 H016 119.5 . . ?
O00A C017 H01A 109.7 . . ?
O00A C017 H01B 109.7 . . ?
O00A C017 C01A 109.7(6) . . ?
H01A C017 H01B 108.2 . . ?
C01A C017 H01A 109.7 . . ?
C01A C017 H01B 109.7 . . ?
N007 C018 H01C 109.5 . . ?
N007 C018 H01D 109.5 . . ?
N007 C018 H01E 109.5 . . ?
H01C C018 H01D 109.5 . . ?
H01C C018 H01E 109.5 . . ?
H01D C018 H01E 109.5 . . ?
C00Z C019 H01F 109.5 . . ?
C00Z C019 H01G 109.5 . . ?
C00Z C019 H01H 109.5 . . ?
H01F C019 H01G 109.5 . . ?
H01F C019 H01H 109.5 . . ?
H01G C019 H01H 109.5 . . ?
C017 C01A H01I 109.5 . . ?
C017 C01A H01J 109.5 . . ?
C017 C01A H01K 109.5 . . ?
H01I C01A H01J 109.5 . . ?
H01I C01A H01K 109.5 . . ?
H01J C01A H01K 109.5 . . ?

loop_
_geom_bond_atom_site_label_1
_geom_bond_atom_site_label_2
_geom_bond_distance
_geom_bond_site_symmetry_2
_geom_bond_publ_flag
S01 C00I 1.726(5) . ?
S01 C00O 1.743(4) . ?
S02 O005 1.432(3) . ?
S02 N008 1.683(4) . ?
S02 O009 1.435(4) . ?
S02 C00J 1.742(5) . ?
Cl03 C00T 1.748(5) . ?
O004 C00H 1.221(5) . ?
O006 C00E 1.193(5) . ?
N007 C00B 1.407(5) . ?
N007 C00H 1.359(5) . ?
N007 C018 1.465(5) . ?
N008 C00L 1.425(5) . ?
N008 C00N 1.406(5) . ?
O00A C00E 1.318(5) . ?
O00A C017 1.473(6) . ?
C00B C00D 1.392(6) . ?
C00B C00P 1.372(6) . ?
C00C C00E 1.502(6) . ?
C00C C00K 1.527(6) . ?
C00C C00N 1.348(6) . ?
C00D C00K 1.503(6) . ?
C00D C00M 1.386(6) . ?
C00F H00F 0.9800 . ?
C00F C00G 1.516(6) . ?
C00F C00K 1.586(5) . ?
C00F C00O 1.507(6) . ?
C00G C00R 1.389(6) . ?
C00G C00V 1.384(6) . ?
C00H C00K 1.549(6) . ?
C00I C00Q 1.410(6) . ?
C00I C00Y 1.404(6) . ?
C00J C00S 1.386(6) . ?
C00J C00W 1.388(6) . ?
C00L C00O 1.335(6) . ?
C00L C00Q 1.457(6) . ?
C00M H00M 0.9300 . ?
C00M C00T 1.387(6) . ?
C00N H00N 0.9300 . ?
C00P H00P 0.9300 . ?
C00P C00X 1.384(6) . ?
C00Q C00U 1.395(6) . ?
C00R H00R 0.9300 . ?
C00R C011 1.382(7) . ?
C00S H00S 0.9300 . ?
C00S C015 1.360(7) . ?
C00T C00X 1.378(7) . ?
C00U H00U 0.9300 . ?
C00U C010 1.372(6) . ?
C00V H00V 0.9300 . ?
C00V C014 1.407(7) . ?
C00W H00W 0.9300 . ?
C00W C013 1.357(7) . ?
C00X H00X 0.9300 . ?
C00Y H00Y 0.9300 . ?
C00Y C012 1.363(7) . ?
C00Z C013 1.385(7) . ?
C00Z C015 1.391(8) . ?
C00Z C019 1.513(7) . ?
C010 H010 0.9300 . ?
C010 C012 1.389(7) . ?
C011 H011 0.9300 . ?
C011 C016 1.360(7) . ?
C012 H012 0.9300 . ?
C013 H013 0.9300 . ?
C014 H014 0.9300 . ?
C014 C016 1.374(7) . ?
C015 H015 0.9300 . ?
C016 H016 0.9300 . ?
C017 H01A 0.9700 . ?
C017 H01B 0.9700 . ?
C017 C01A 1.476(8) . ?
C018 H01C 0.9600 . ?
C018 H01D 0.9600 . ?
C018 H01E 0.9600 . ?
C019 H01F 0.9600 . ?
C019 H01G 0.9600 . ?
C019 H01H 0.9600 . ?
C01A H01I 0.9600 . ?
C01A H01J 0.9600 . ?
C01A H01K 0.9600 . ?
